data_8107346
loop_
_publ_author_name
'Zhou, Wei-Wei'
'Zhao, Wang'
'Wang, Jing'
'Song, Ming-Jun'

_publ_section_title
;
 Crystal structure of
 poly[tetrakis(\m3-2-aminonicotinato-\k3N,O,O&#x2032;)-(\m2-oxalato-\k4
 O,O&#x2032;:O&#x2033;,O&#x2032;&#x2033;)-(\m4-oxalato-\k6
 N:N&#x2032;:O,O&#x2032;:O&#x2033;,O&#x2032;&#x2033;)dicopper(I)-disamarium(III)],
 [SmCu(C6N2H5O2)2(C2O4)] n
;
_journal_issue 1
_journal_name_full 'Zeitschrift f\"ur Kristallographie - New Crystal Structures'
_journal_page_first 39
_journal_page_last 41
_journal_paper_doi 10.1515/ncrs-2022-0370
_journal_volume 238
_journal_year 2023
_chemical_formula_moiety 'C14 H10 Cu N4 O8 Sm'
_chemical_formula_sum 'C14 H10 Cu N4 O8 Sm'
_chemical_formula_weight 576.15
_chemical_name_common '[SmCu(C6N2H5O2)2(C2O4)]n'
_space_group_crystal_system triclinic
_space_group_IT_number 2
_space_group_name_Hall '-P 1'
_space_group_name_H-M_alt 'P -1'
_atom_sites_solution_hydrogens geom
_atom_sites_solution_primary dual
_cell_angle_alpha 75.87(4)
_cell_angle_beta 89.853(12)
_cell_angle_gamma 62.786(11)
_cell_formula_units_Z 2
_cell_length_a 9.457(6)
_cell_length_b 9.482(4)
_cell_length_c 11.013(4)
_cell_measurement_reflns_used 2555
_cell_measurement_temperature 296.15
_cell_measurement_theta_max 27.530
_cell_measurement_theta_min 2.547
_cell_volume 844.8(7)
_computing_cell_refinement 'SAINT v8.34A (Bruker, 2013) [1]'
_computing_data_collection 'SAINT v8.34A (Bruker, 2013) [1]'
_computing_data_reduction 'SAINT v8.34A (Bruker, 2013) [1]'
_computing_molecular_graphics 'Olex2 1.5 (Dolomanov et al., 2009) [2]'
_computing_publication_material 'Olex2 1.5 (Dolomanov et al., 2009) [2]'
_computing_structure_refinement 'SHELXL 2018/3 (Sheldrick, 2015) [3]'
_computing_structure_solution 'ShelXT (Sheldrick, 2015) [4]'
_diffrn_ambient_temperature 296.15
_diffrn_measured_fraction_theta_full 0.983
_diffrn_measured_fraction_theta_max 0.982
_diffrn_measurement_device_type 'Bruker D8 Venture'
_diffrn_radiation_type MoK\a
_diffrn_radiation_wavelength 0.71073
_diffrn_reflns_av_R_equivalents 0.0189
_diffrn_reflns_av_unetI/netI 0.0390
_diffrn_reflns_Laue_measured_fraction_full 0.983
_diffrn_reflns_Laue_measured_fraction_max 0.982
_diffrn_reflns_limit_h_max 11
_diffrn_reflns_limit_h_min -11
_diffrn_reflns_limit_k_max 11
_diffrn_reflns_limit_k_min -8
_diffrn_reflns_limit_l_max 13
_diffrn_reflns_limit_l_min -12
_diffrn_reflns_number 4420
_diffrn_reflns_point_group_measured_fraction_full 0.983
_diffrn_reflns_point_group_measured_fraction_max 0.982
_diffrn_reflns_theta_full 25.242
_diffrn_reflns_theta_max 25.346
_diffrn_reflns_theta_min 2.714
_diffrn_source_current 30.0
_diffrn_source_power 1.5
_diffrn_source_voltage 50.0
_exptl_absorpt_coefficient_mu 4.755
_exptl_absorpt_correction_T_max 0.7456
_exptl_absorpt_correction_T_min 0.6473
_exptl_absorpt_correction_type multi-scan
_exptl_absorpt_process_details SADABS-2014/3
_exptl_crystal_colour yellow
_exptl_crystal_colour_primary colourless
_exptl_crystal_density_diffrn 2.265
_exptl_crystal_description block
_exptl_crystal_F_000 554
_exptl_crystal_size_max 0.20
_exptl_crystal_size_mid 0.17
_exptl_crystal_size_min 0.15
_refine_diff_density_max 1.183
_refine_diff_density_min -1.600
_refine_diff_density_rms 0.160
_refine_ls_extinction_coef .
_refine_ls_extinction_method none
_refine_ls_goodness_of_fit_ref 1.131
_refine_ls_hydrogen_treatment constr
_refine_ls_matrix_type full
_refine_ls_number_parameters 253
_refine_ls_number_reflns 3052
_refine_ls_number_restraints 0
_refine_ls_restrained_S_all 1.131
_refine_ls_R_factor_all 0.0349
_refine_ls_R_factor_gt 0.0292
_refine_ls_shift/su_max 0.001
_refine_ls_shift/su_mean 0.000
_refine_ls_structure_factor_coef Fsqd
_refine_ls_weighting_details 'w=1/[\s^2^(Fo^2^)+(0.0171P)^2^+3.5459P] where P=(Fo^2^+2Fc^2^)/3'
_refine_ls_weighting_scheme calc
_refine_ls_wR_factor_gt 0.0656
_refine_ls_wR_factor_ref 0.0691
_reflns_Friedel_coverage 0.000
_reflns_Friedel_fraction_full .
_reflns_Friedel_fraction_max .
_reflns_number_gt 2742
_reflns_number_total 3052
_reflns_threshold_expression 'I > 2\s(I)'
_cod_data_source_file suppl_j_ncrs-2022-0370_suppl.cif
_cod_data_source_block 1
_cod_depositor_comments
;
The following automatic conversions were performed:

data item '_chemical_melting_point' value 'not measured' was changed
to '?' -- the value is undefined or not given.

Automatic conversion script
Id: cif_fix_values 8738 2021-04-28 16:35:53Z antanas 
;
_cod_database_code 8107346
_shelx_space_group_comment
;
The symmetry employed for this shelxl refinement is uniquely defined
by the following loop, which should always be used as a source of
symmetry information in preference to the above space-group names.
They are only intended as comments.
;
_olex2_refinement_description
;
1. Fixed Uiso
 At 1.2 times of:
  All C(H) groups, All N(H,H) groups
2.a Aromatic/amide H refined with riding coordinates:
 C5(H5), C8(H8), C9(H9), C12(H12), C13(H13), C14(H14)
2.b X=CH2 refined with riding coordinates:
 N3(H3A,H3B), N4(H4A,H4B)
;
_olex2_submission_special_instructions 'No special instructions were received'

loop_
_space_group_symop_operation_xyz
'x, y, z'
'-x, -y, -z'

loop_
_atom_site_label
_atom_site_type_symbol
_atom_site_fract_x
_atom_site_fract_y
_atom_site_fract_z
_atom_site_U_iso_or_equiv
_atom_site_adp_type
_atom_site_occupancy
_atom_site_site_symmetry_order
_atom_site_calc_flag
_atom_site_refinement_flags_posn
_atom_site_refinement_flags_adp
_atom_site_refinement_flags_occupancy
_atom_site_disorder_assembly
_atom_site_disorder_group
Sm1 Sm 0.62662(3) 0.75896(3) 0.48019(3) 0.01444(9) Uani 1 1 d . . . . .
Cu1 Cu 1.14998(9) 1.17127(10) 0.81479(7) 0.02937(19) Uani 1 1 d . . . . .
O1 O 0.4411(5) 1.0826(5) 0.7413(4) 0.0244(9) Uani 1 1 d . . . . .
O2 O 1.1327(4) 1.3549(5) 0.6336(3) 0.0200(8) Uani 1 1 d . . . . .
O3 O 0.4256(5) 0.4141(5) 0.6258(3) 0.0245(9) Uani 1 1 d . . . . .
O4 O 0.8676(4) 1.5224(4) 0.6138(3) 0.0198(8) Uani 1 1 d . . . . .
O5 O 0.5464(5) 0.5710(5) 0.6187(3) 0.0226(9) Uani 1 1 d . . . . .
O6 O 0.7963(5) 0.8722(5) 0.5201(4) 0.0250(9) Uani 1 1 d . . . . .
O7 O 0.6654(5) 1.1115(5) 0.5692(4) 0.0247(9) Uani 1 1 d . . . . .
O8 O 0.5284(5) 0.8881(5) 0.6427(3) 0.0260(9) Uani 1 1 d . . . . .
N1 N 1.1031(6) 1.0151(6) 0.7624(4) 0.0220(10) Uani 1 1 d . . . . .
N2 N 0.7899(6) 0.7541(6) 1.0555(4) 0.0254(11) Uani 1 1 d . . . . .
N3 N 0.6611(7) 1.0231(6) 0.9310(5) 0.0386(14) Uani 1 1 d . . . . .
H3A H 0.698300 1.050519 0.987298 0.046 Uiso 1 1 calc R U . . .
H3B H 0.601763 1.096918 0.863978 0.046 Uiso 1 1 calc R U . . .
N4 N 0.8405(6) 1.2065(6) 0.6865(6) 0.0380(14) Uani 1 1 d . . . . .
H4A H 0.854759 1.274157 0.718085 0.046 Uiso 1 1 calc R U . . .
H4B H 0.748779 1.236206 0.646974 0.046 Uiso 1 1 calc R U . . .
C1 C 0.9990(6) 1.4663(6) 0.5712(5) 0.0160(11) Uani 1 1 d . . . . .
C2 C 0.6386(7) 0.8134(7) 0.8564(5) 0.0186(12) Uani 1 1 d . . . . .
C3 C 0.5295(7) 0.9350(7) 0.7406(5) 0.0203(12) Uani 1 1 d . . . . .
C4 C 0.6957(7) 0.8645(7) 0.9477(5) 0.0212(12) Uani 1 1 d . . . . .
C5 C 0.6846(8) 0.6486(8) 0.8779(6) 0.0299(14) Uani 1 1 d . . . . .
H5 H 0.650931 0.612208 0.818198 0.036 Uiso 1 1 calc R U . . .
C6 C 0.7896(7) 0.9794(7) 0.5721(5) 0.0198(12) Uani 1 1 d . . . . .
C7 C 0.9604(7) 1.0555(7) 0.6989(5) 0.0218(12) Uani 1 1 d . . . . .
C8 C 1.0730(7) 0.7859(7) 0.6653(5) 0.0240(13) Uani 1 1 d . . . . .
H8 H 1.064870 0.709040 0.631103 0.029 Uiso 1 1 calc R U . . .
C9 C 1.2237(7) 0.8617(7) 0.7798(5) 0.0256(13) Uani 1 1 d . . . . .
H9 H 1.319406 0.833857 0.825884 0.031 Uiso 1 1 calc R U . . .
C10 C 0.9437(6) 0.9401(6) 0.6467(5) 0.0175(11) Uani 1 1 d . . . . .
C11 C 0.4918(7) 0.4960(7) 0.5707(5) 0.0193(12) Uani 1 1 d . . . . .
C12 C 0.8285(8) 0.5949(8) 1.0722(6) 0.0347(16) Uani 1 1 d . . . . .
H12 H 0.892019 0.519501 1.146440 0.042 Uiso 1 1 calc R U . . .
C13 C 1.2152(7) 0.7444(8) 0.7345(6) 0.0290(14) Uani 1 1 d . . . . .
H13 H 1.302164 0.639475 0.749530 0.035 Uiso 1 1 calc R U . . .
C14 C 0.7808(9) 0.5364(8) 0.9876(6) 0.0397(17) Uani 1 1 d . . . . .
H14 H 0.811861 0.424633 1.003294 0.048 Uiso 1 1 calc R U . . .

loop_
_atom_site_aniso_label
_atom_site_aniso_U_11
_atom_site_aniso_U_22
_atom_site_aniso_U_33
_atom_site_aniso_U_23
_atom_site_aniso_U_13
_atom_site_aniso_U_12
Sm1 0.01468(15) 0.01471(15) 0.01549(14) -0.00504(10) -0.00157(10) -0.00773(12)
Cu1 0.0336(4) 0.0349(5) 0.0251(4) -0.0083(3) -0.0069(3) -0.0205(4)
O1 0.024(2) 0.020(2) 0.023(2) -0.0064(17) -0.0013(17) -0.0047(19)
O2 0.018(2) 0.022(2) 0.0160(19) -0.0020(16) -0.0032(16) -0.0076(18)
O3 0.038(2) 0.029(2) 0.022(2) -0.0135(18) 0.0096(18) -0.025(2)
O4 0.0127(19) 0.0096(19) 0.0209(19) 0.0058(15) -0.0031(16) 0.0033(16)
O5 0.026(2) 0.026(2) 0.023(2) -0.0092(17) 0.0019(17) -0.017(2)
O6 0.021(2) 0.025(2) 0.038(2) -0.0164(19) 0.0015(18) -0.0143(19)
O7 0.015(2) 0.022(2) 0.036(2) -0.0098(18) -0.0034(17) -0.0068(19)
O8 0.032(2) 0.039(3) 0.017(2) -0.0128(18) 0.0024(17) -0.022(2)
N1 0.021(3) 0.026(3) 0.023(2) -0.005(2) -0.002(2) -0.015(2)
N2 0.028(3) 0.026(3) 0.020(2) -0.004(2) -0.006(2) -0.012(2)
N3 0.063(4) 0.028(3) 0.027(3) -0.004(2) -0.017(3) -0.024(3)
N4 0.023(3) 0.019(3) 0.069(4) -0.018(3) -0.017(3) -0.005(2)
C1 0.018(3) 0.017(3) 0.015(3) -0.004(2) -0.003(2) -0.010(3)
C2 0.020(3) 0.015(3) 0.017(3) -0.005(2) 0.001(2) -0.004(2)
C3 0.023(3) 0.029(3) 0.016(3) -0.005(2) 0.005(2) -0.019(3)
C4 0.022(3) 0.022(3) 0.019(3) -0.007(2) 0.000(2) -0.009(3)
C5 0.040(4) 0.027(3) 0.026(3) -0.014(3) -0.002(3) -0.015(3)
C6 0.019(3) 0.023(3) 0.021(3) -0.005(2) 0.001(2) -0.013(3)
C7 0.023(3) 0.025(3) 0.020(3) -0.004(2) -0.002(2) -0.014(3)
C8 0.025(3) 0.022(3) 0.027(3) -0.009(3) 0.002(2) -0.011(3)
C9 0.014(3) 0.030(3) 0.028(3) -0.002(3) -0.006(2) -0.009(3)
C10 0.012(3) 0.014(3) 0.020(3) -0.001(2) -0.002(2) -0.003(2)
C11 0.021(3) 0.014(3) 0.022(3) -0.003(2) -0.003(2) -0.008(3)
C12 0.045(4) 0.026(4) 0.025(3) 0.002(3) -0.009(3) -0.015(3)
C13 0.022(3) 0.031(4) 0.031(3) -0.010(3) 0.001(3) -0.009(3)
C14 0.058(5) 0.018(3) 0.032(4) -0.002(3) -0.015(3) -0.011(3)

loop_
_atom_type_symbol
_atom_type_description
_atom_type_scat_dispersion_real
_atom_type_scat_dispersion_imag
_atom_type_scat_source
C C 0.0033 0.0016 'International Tables Vol C Tables 4.2.6.8 and 6.1.1.4'
H H 0.0000 0.0000 'International Tables Vol C Tables 4.2.6.8 and 6.1.1.4'
Cu Cu 0.3201 1.2651 'International Tables Vol C Tables 4.2.6.8 and 6.1.1.4'
N N 0.0061 0.0033 'International Tables Vol C Tables 4.2.6.8 and 6.1.1.4'
O O 0.0106 0.0060 'International Tables Vol C Tables 4.2.6.8 and 6.1.1.4'
Sm Sm -0.1638 3.4418 'International Tables Vol C Tables 4.2.6.8 and 6.1.1.4'

loop_
_geom_angle_atom_site_label_1
_geom_angle_atom_site_label_2
_geom_angle_atom_site_label_3
_geom_angle
_geom_angle_site_symmetry_1
_geom_angle_site_symmetry_3
O1 Sm1 O2 70.68(13) 2_676 2_776
O1 Sm1 O3 76.48(13) 2_676 2_666
O1 Sm1 O4 135.93(13) 2_676 1_545
O1 Sm1 O5 135.92(13) 2_676 .
O1 Sm1 O7 72.79(13) 2_676 2_676
O1 Sm1 O8 47.53(12) 2_676 2_676
O1 Sm1 C3 23.73(14) 2_676 2_676
O2 Sm1 O8 103.55(12) 2_776 2_676
O2 Sm1 C3 89.64(14) 2_776 2_676
O3 Sm1 O2 76.35(13) 2_666 2_776
O3 Sm1 O4 93.09(14) 2_666 1_545
O3 Sm1 O7 73.97(14) 2_666 2_676
O3 Sm1 O8 117.12(12) 2_666 2_676
O3 Sm1 C3 94.56(14) 2_666 2_676
O4 Sm1 O2 65.25(12) 1_545 2_776
O4 Sm1 O8 145.16(12) 1_545 2_676
O4 Sm1 C3 151.12(13) 1_545 2_676
O5 Sm1 O2 119.65(13) . 2_776
O5 Sm1 O3 66.47(12) . 2_666
O5 Sm1 O4 71.05(13) . 1_545
O5 Sm1 O7 74.66(14) . 2_676
O5 Sm1 O8 135.12(13) . 2_676
O5 Sm1 C3 137.12(14) . 2_676
O6 Sm1 O1 91.84(14) . 2_676
O6 Sm1 O2 72.37(13) . 2_776
O6 Sm1 O3 148.69(13) . 2_666
O6 Sm1 O4 75.10(14) . 1_545
O6 Sm1 O5 132.13(13) . .
O6 Sm1 O7 130.66(14) . 2_676
O6 Sm1 O8 70.07(13) . 2_676
O6 Sm1 C3 84.09(14) . 2_676
O7 Sm1 O2 137.13(13) 2_676 2_776
O7 Sm1 O4 145.70(13) 2_676 1_545
O7 Sm1 O8 65.12(12) 2_676 2_676
O7 Sm1 C3 62.97(14) 2_676 2_676
O8 Sm1 O1 121.32(14) . 2_676
O8 Sm1 O2 143.56(12) . 2_776
O8 Sm1 O3 137.86(13) . 2_666
O8 Sm1 O4 95.22(14) . 1_545
O8 Sm1 O5 77.47(14) . .
O8 Sm1 O6 72.94(14) . .
O8 Sm1 O7 76.12(13) . 2_676
O8 Sm1 O8 74.43(14) . 2_676
O8 Sm1 C3 97.59(15) . 2_676
O8 Sm1 C3 24.47(13) 2_676 2_676
N1 Cu1 O2 104.87(17) . .
N2 Cu1 O2 103.99(18) 2_777 .
N2 Cu1 N1 151.1(2) 2_777 .
C3 O1 Sm1 105.2(3) . 2_676
Cu1 O2 Sm1 112.01(15) . 2_776
C1 O2 Sm1 119.5(3) . 2_776
C1 O2 Cu1 122.3(3) . .
C11 O3 Sm1 119.2(3) . 2_666
C1 O4 Sm1 120.6(3) . 1_565
C11 O5 Sm1 119.0(3) . .
C6 O6 Sm1 137.3(4) . .
C6 O7 Sm1 140.6(3) . 2_676
Sm1 O8 Sm1 105.57(14) . 2_676
C3 O8 Sm1 159.3(4) . .
C3 O8 Sm1 82.8(3) . 2_676
C7 N1 Cu1 123.9(4) . .
C9 N1 Cu1 117.4(4) . .
C9 N1 C7 118.4(5) . .
C4 N2 Cu1 120.3(4) . 2_777
C12 N2 Cu1 121.7(4) . 2_777
C12 N2 C4 117.8(5) . .
H3A N3 H3B 120.0 . .
C4 N3 H3A 120.0 . .
C4 N3 H3B 120.0 . .
H4A N4 H4B 120.0 . .
C7 N4 H4A 120.0 . .
C7 N4 H4B 120.0 . .
O2 C1 C1 116.0(6) . 2_786
O4 C1 O2 126.1(5) . .
O4 C1 C1 117.9(6) . 2_786
C4 C2 C3 121.2(5) . .
C5 C2 C3 120.4(5) . .
C5 C2 C4 118.4(5) . .
O1 C3 Sm1 51.1(3) . 2_676
O1 C3 O8 121.2(5) . .
O1 C3 C2 119.8(5) . .
O8 C3 Sm1 72.7(3) . 2_676
O8 C3 C2 119.1(5) . .
C2 C3 Sm1 160.2(4) . 2_676
N2 C4 C2 121.0(5) . .
N3 C4 N2 117.1(5) . .
N3 C4 C2 121.9(5) . .
C2 C5 H5 119.8 . .
C2 C5 C14 120.5(5) . .
C14 C5 H5 119.8 . .
O6 C6 C10 116.1(5) . .
O7 C6 O6 125.1(5) . .
O7 C6 C10 118.8(5) . .
N1 C7 C10 120.3(5) . .
N4 C7 N1 117.5(5) . .
N4 C7 C10 122.2(5) . .
C10 C8 H8 119.7 . .
C10 C8 C13 120.5(5) . .
C13 C8 H8 119.7 . .
N1 C9 H9 117.8 . .
N1 C9 C13 124.3(5) . .
C13 C9 H9 117.8 . .
C7 C10 C6 122.8(5) . .
C8 C10 C6 118.8(5) . .
C8 C10 C7 118.4(5) . .
O3 C11 C11 116.5(6) . 2_666
O5 C11 O3 126.5(5) . .
O5 C11 C11 117.0(6) . 2_666
N2 C12 H12 117.8 . .
N2 C12 C14 124.4(6) . .
C14 C12 H12 117.8 . .
C8 C13 H13 121.1 . .
C9 C13 C8 117.9(6) . .
C9 C13 H13 121.1 . .
C5 C14 H14 121.1 . .
C12 C14 C5 117.9(6) . .
C12 C14 H14 121.1 . .

loop_
_geom_bond_atom_site_label_1
_geom_bond_atom_site_label_2
_geom_bond_distance
_geom_bond_site_symmetry_2
Sm1 O1 2.441(4) 2_676
Sm1 O2 2.513(4) 2_776
Sm1 O3 2.446(4) 2_666
Sm1 O4 2.474(4) 1_545
Sm1 O5 2.445(4) .
Sm1 O6 2.394(4) .
Sm1 O7 2.452(4) 2_676
Sm1 O8 2.364(4) .
Sm1 O8 2.914(4) 2_676
Sm1 C3 3.028(6) 2_676
Cu1 O2 2.254(4) .
Cu1 N1 1.934(5) .
Cu1 N2 1.932(5) 2_777
O1 C3 1.263(7) .
O2 C1 1.271(6) .
O3 C11 1.255(6) .
O4 C1 1.250(6) .
O5 C11 1.254(6) .
O6 C6 1.261(7) .
O7 C6 1.259(7) .
O8 C3 1.264(6) .
N1 C7 1.363(7) .
N1 C9 1.342(7) .
N2 C4 1.358(7) .
N2 C12 1.344(8) .
N3 H3A 0.8600 .
N3 H3B 0.8600 .
N3 C4 1.349(7) .
N4 H4A 0.8600 .
N4 H4B 0.8600 .
N4 C7 1.332(7) .
C1 C1 1.547(10) 2_786
C2 C3 1.490(7) .
C2 C4 1.421(7) .
C2 C5 1.373(8) .
C5 H5 0.9300 .
C5 C14 1.383(9) .
C6 C10 1.516(7) .
C7 C10 1.421(8) .
C8 H8 0.9300 .
C8 C10 1.376(8) .
C8 C13 1.385(8) .
C9 H9 0.9300 .
C9 C13 1.358(8) .
C11 C11 1.551(11) 2_666
C12 H12 0.9300 .
C12 C14 1.365(9) .
C13 H13 0.9300 .
C14 H14 0.9300 .

loop_
_geom_hbond_atom_site_label_D
_geom_hbond_atom_site_label_H
_geom_hbond_atom_site_label_A
_geom_hbond_distance_DH
_geom_hbond_distance_HA
_geom_hbond_distance_DA
_geom_hbond_angle_DHA
_geom_hbond_site_symmetry_A
_geom_hbond_publ_flag
N3 H3B O1 0.86 2.11 2.717(6) 127.4 . yes
N4 H4B O7 0.86 2.03 2.676(6) 131.8 . yes

loop_
_geom_torsion_atom_site_label_1
_geom_torsion_atom_site_label_2
_geom_torsion_atom_site_label_3
_geom_torsion_atom_site_label_4
_geom_torsion
_geom_torsion_site_symmetry_1
_geom_torsion_site_symmetry_2
_geom_torsion_site_symmetry_3
_geom_torsion_site_symmetry_4
Sm1 O1 C3 O8 -20.7(6) 2_676 . . .
Sm1 O1 C3 C2 158.7(4) 2_676 . . .
Sm1 O2 C1 O4 173.0(4) 2_776 . . .
Sm1 O2 C1 C1 -5.3(7) 2_776 . . 2_786
Sm1 O3 C11 O5 -169.2(4) 2_666 . . .
Sm1 O3 C11 C11 10.4(8) 2_666 . . 2_666
Sm1 O4 C1 O2 173.9(4) 1_565 . . .
Sm1 O4 C1 C1 -7.8(8) 1_565 . . 2_786
Sm1 O5 C11 O3 -169.5(4) . . . .
Sm1 O5 C11 C11 10.9(8) . . . 2_666
Sm1 O6 C6 O7 -35.6(9) . . . .
Sm1 O6 C6 C10 142.3(4) . . . .
Sm1 O7 C6 O6 15.6(9) 2_676 . . .
Sm1 O7 C6 C10 -162.3(4) 2_676 . . .
Sm1 O8 C3 Sm1 115.6(10) . . . 2_676
Sm1 O8 C3 O1 132.4(9) . . . .
Sm1 O8 C3 O1 16.8(5) 2_676 . . .
Sm1 O8 C3 C2 -47.0(13) . . . .
Sm1 O8 C3 C2 -162.6(4) 2_676 . . .
Cu1 O2 C1 O4 22.7(7) . . . .
Cu1 O2 C1 C1 -155.6(4) . . . 2_786
Cu1 N1 C7 N4 -8.8(7) . . . .
Cu1 N1 C7 C10 170.2(4) . . . .
Cu1 N1 C9 C13 -171.7(5) . . . .
Cu1 N2 C4 N3 6.5(7) 2_777 . . .
Cu1 N2 C4 C2 -174.3(4) 2_777 . . .
Cu1 N2 C12 C14 175.6(6) 2_777 . . .
O6 C6 C10 C7 172.9(5) . . . .
O6 C6 C10 C8 -7.4(7) . . . .
O7 C6 C10 C7 -9.1(8) . . . .
O7 C6 C10 C8 170.6(5) . . . .
N1 C7 C10 C6 -178.3(5) . . . .
N1 C7 C10 C8 2.0(8) . . . .
N1 C9 C13 C8 0.3(9) . . . .
N2 C12 C14 C5 -0.8(11) . . . .
N4 C7 C10 C6 0.6(8) . . . .
N4 C7 C10 C8 -179.1(5) . . . .
C2 C5 C14 C12 -0.5(11) . . . .
C3 C2 C4 N2 177.4(5) . . . .
C3 C2 C4 N3 -3.5(9) . . . .
C3 C2 C5 C14 -177.5(6) . . . .
C4 N2 C12 C14 0.7(10) . . . .
C4 C2 C3 Sm1 30.9(14) . . . 2_676
C4 C2 C3 O1 -25.7(8) . . . .
C4 C2 C3 O8 153.7(5) . . . .
C4 C2 C5 C14 1.7(9) . . . .
C5 C2 C3 Sm1 -149.9(9) . . . 2_676
C5 C2 C3 O1 153.5(6) . . . .
C5 C2 C3 O8 -27.1(8) . . . .
C5 C2 C4 N2 -1.8(9) . . . .
C5 C2 C4 N3 177.3(6) . . . .
C7 N1 C9 C13 2.3(9) . . . .
C9 N1 C7 N4 177.7(5) . . . .
C9 N1 C7 C10 -3.4(8) . . . .
C10 C8 C13 C9 -1.8(9) . . . .
C12 N2 C4 N3 -178.5(6) . . . .
C12 N2 C4 C2 0.6(8) . . . .
C13 C8 C10 C6 -179.1(5) . . . .
C13 C8 C10 C7 0.7(8) . . . .
